data_7053089
loop_
_publ_author_name
'Dumas, Thomas'
'Charbonnel, Marie Christine'
'Charushnikova, Iraida A.'
'Conradson, Steven D.'
'Fillaux, Clara'
'Hennig, Christoph'
'Moisy, Philippe'
'Petit, S\'ebastien'
'Scheinost, Andreas C.'
'Shuh, David K.'
'Tyliszczak, Tolek'
'Auwer, Christophe Den'

_publ_section_title
;
 Multi-edge X-ray absorption spectroscopy of thorium, neptunium and
 plutonium hexacyanoferrate compounds
;
_journal_issue 10
_journal_name_full 'New Journal of Chemistry'
_journal_page_first 3003
_journal_paper_doi 10.1039/c3nj00318c
_journal_volume 37
_journal_year 2013
_chemical_formula_moiety 'C48 H74 Fe3 N28 O12 Th2, H5 O2'
_chemical_formula_sum 'C48 H79 Fe3 N28 O14 Th2'
_chemical_formula_weight 1904.02
_chemical_name_systematic
; 
 ? 
;
_space_group_IT_number 2
_symmetry_cell_setting triclinic
_symmetry_space_group_name_Hall '-P 1'
_symmetry_space_group_name_H-M 'P -1'
_atom_sites_solution_hydrogens geom
_atom_sites_solution_primary direct
_atom_sites_solution_secondary difmap
_audit_creation_method SHELXL-97
_cell_angle_alpha 109.3824(10)
_cell_angle_beta 94.1999(11)
_cell_angle_gamma 107.9522(9)
_cell_formula_units_Z 1
_cell_length_a 9.58960(10)
_cell_length_b 13.9112(2)
_cell_length_c 16.3886(3)
_cell_measurement_reflns_used 29358
_cell_measurement_temperature 293(2)
_cell_measurement_theta_max 27.485
_cell_measurement_theta_min 0.998
_cell_volume 1924.07(5)
_computing_cell_refinement 'HKL package (Otwinowski & Minor, 1997)'
_computing_data_collection 'COLLECT (Nonius, 1998)'
_computing_data_reduction 'HKL package (Otwinowski & Minor, 1997)'
_computing_molecular_graphics 'SHELXTL (Sheldrick, 1997b)'
_computing_publication_material 'SHELXTL (Sheldrick, 1997b)'
_computing_structure_refinement 'SHELXL97 (Sheldrick, 1997a)'
_computing_structure_solution 'SHELXS97 (Sheldrick, 1997a)'
_diffrn_ambient_temperature 293(2)
_diffrn_measured_fraction_theta_full 0.998
_diffrn_measured_fraction_theta_max 0.998
_diffrn_measurement_device_type 'Nonius KappaCCD'
_diffrn_measurement_method '\f-  \w-scans'
_diffrn_radiation_monochromator graphite
_diffrn_radiation_source 'fine-focus sealed tube'
_diffrn_radiation_type MoK\a
_diffrn_radiation_wavelength 0.71073
_diffrn_reflns_av_R_equivalents 0.0712
_diffrn_reflns_av_sigmaI/netI 0.0467
_diffrn_reflns_limit_h_max 11
_diffrn_reflns_limit_h_min -11
_diffrn_reflns_limit_k_max 17
_diffrn_reflns_limit_k_min -17
_diffrn_reflns_limit_l_max 20
_diffrn_reflns_limit_l_min -19
_diffrn_reflns_number 31362
_diffrn_reflns_theta_full 26.00
_diffrn_reflns_theta_max 26.00
_diffrn_reflns_theta_min 2.57
_exptl_absorpt_coefficient_mu 4.474
_exptl_absorpt_correction_T_max 0.4682
_exptl_absorpt_correction_T_min 0.2381
_exptl_absorpt_correction_type multi-scan
_exptl_absorpt_process_details 'MULABS (Blessing, 1995)'
_exptl_crystal_colour yellow
_exptl_crystal_density_diffrn 1.643
_exptl_crystal_density_method 'not measured'
_exptl_crystal_description prism
_exptl_crystal_F_000 933
_exptl_crystal_size_max 0.45
_exptl_crystal_size_mid 0.35
_exptl_crystal_size_min 0.20
_refine_diff_density_max 2.059
_refine_diff_density_min -1.928
_refine_diff_density_rms 0.154
_refine_ls_extinction_method none
_refine_ls_goodness_of_fit_ref 1.072
_refine_ls_hydrogen_treatment mixed
_refine_ls_matrix_type full
_refine_ls_number_parameters 453
_refine_ls_number_reflns 7554
_refine_ls_number_restraints 8
_refine_ls_restrained_S_all 1.073
_refine_ls_R_factor_all 0.0408
_refine_ls_R_factor_gt 0.0354
_refine_ls_shift/su_max 0.002
_refine_ls_shift/su_mean 0.000
_refine_ls_structure_factor_coef Fsqd
_refine_ls_weighting_details 'calc w=1/[\s^2^(Fo^2^)+(0.0592P)^2^+1.5858P] where P=(Fo^2^+2Fc^2^)/3'
_refine_ls_weighting_scheme calc
_refine_ls_wR_factor_gt 0.0925
_refine_ls_wR_factor_ref 0.0950
_reflns_number_gt 6847
_reflns_number_total 7554
_reflns_threshold_expression >2sigma(I)
_cod_data_source_file c3nj00318c.txt
_cod_data_source_block td24
_cod_database_code 7053089

loop_
_symmetry_equiv_pos_as_xyz
'x, y, z'
'-x, -y, -z'

loop_
_atom_site_label
_atom_site_type_symbol
_atom_site_fract_x
_atom_site_fract_y
_atom_site_fract_z
_atom_site_U_iso_or_equiv
_atom_site_adp_type
_atom_site_occupancy
_atom_site_symmetry_multiplicity
_atom_site_calc_flag
_atom_site_refinement_flags
_atom_site_disorder_assembly
_atom_site_disorder_group
Th1 Th 0.519793(17) 0.811040(13) 0.740617(10) 0.02249(7) Uani 1 1 d . . .
Fe1 Fe 0.66503(7) 0.84698(5) 1.08746(4) 0.02407(15) Uani 1 1 d . . .
Fe2 Fe 0.0000 0.5000 0.5000 0.0288(2) Uani 1 2 d S . .
O1 O 0.3131(4) 0.7734(3) 0.8154(3) 0.0437(9) Uani 1 1 d . . .
O2 O 0.3683(5) 0.8744(3) 0.6592(3) 0.0447(10) Uani 1 1 d . . .
O3 O 0.5689(5) 0.7517(4) 0.5938(3) 0.0530(11) Uani 1 1 d . . .
O4 O 0.4988(4) 0.6425(3) 0.7566(3) 0.0423(9) Uani 1 1 d . . .
O5 O 0.6999(5) 0.9724(4) 0.7349(3) 0.0561(12) Uani 1 1 d . . .
O1W O 0.7662(4) 0.7907(3) 0.7479(3) 0.0416(9) Uani 1 1 d D . .
H11 H 0.838(5) 0.834(4) 0.789(3) 0.050 Uiso 1 1 d D . .
H12 H 0.791(6) 0.741(4) 0.716(3) 0.050 Uiso 1 1 d D . .
N1 N 0.1572(5) 0.7842(4) 0.9119(3) 0.0424(11) Uani 1 1 d . . .
N2 N 0.1738(7) 0.9059(5) 0.6034(4) 0.0546(14) Uani 1 1 d . . .
N3 N 0.5083(7) 0.6588(6) 0.4473(4) 0.0656(18) Uani 1 1 d . . .
N4 N 0.4275(9) 0.5171(5) 0.8178(4) 0.0689(19) Uani 1 1 d D . .
N5 N 0.7869(6) 1.1465(4) 0.7479(4) 0.0516(13) Uani 1 1 d . . .
N6 N 0.6378(5) 0.8598(4) 0.9025(3) 0.0355(10) Uani 1 1 d . . .
N7 N 0.9660(6) 1.0391(4) 1.1577(4) 0.0507(13) Uani 1 1 d . . .
N8 N 0.8109(6) 0.6734(4) 1.0260(4) 0.0500(13) Uani 1 1 d . . .
N9 N 0.6819(9) 0.8205(6) 1.2662(4) 0.0718(19) Uani 1 1 d . . .
N10 N 0.3528(6) 0.6669(5) 1.0262(4) 0.0553(14) Uani 1 1 d . . .
N11 N 0.5102(5) 1.0127(4) 1.1564(3) 0.0376(10) Uani 1 1 d . . .
N12 N 0.2916(5) 0.6530(4) 0.6323(3) 0.0400(11) Uani 1 1 d . . .
N13 N -0.1541(7) 0.6292(5) 0.6312(4) 0.0610(16) Uani 1 1 d . . .
N14 N 0.0413(9) 0.6631(6) 0.4068(5) 0.0757(19) Uani 1 1 d . . .
C1 C 0.2852(6) 0.8151(5) 0.8905(4) 0.0445(14) Uani 1 1 d . . .
H1A H 0.3626 0.8721 0.9334 0.053 Uiso 1 1 calc R . .
C2 C 0.1334(9) 0.8393(7) 0.9980(5) 0.067(2) Uani 1 1 d . . .
H2A H 0.2254 0.8953 1.0331 0.101 Uiso 1 1 calc R . .
H2B H 0.0993 0.7879 1.0260 0.101 Uiso 1 1 calc R . .
H2C H 0.0594 0.8713 0.9925 0.101 Uiso 1 1 calc R . .
C3 C 0.0305(9) 0.6959(9) 0.8483(6) 0.079(3) Uani 1 1 d . . .
H3A H 0.0618 0.6663 0.7941 0.118 Uiso 1 1 calc R . .
H3B H -0.0467 0.7233 0.8376 0.118 Uiso 1 1 calc R . .
H3C H -0.0074 0.6399 0.8713 0.118 Uiso 1 1 calc R . .
C4 C 0.2378(7) 0.8726(5) 0.6546(4) 0.0461(14) Uani 1 1 d . . .
H4A H 0.1818 0.8451 0.6911 0.055 Uiso 1 1 calc R . .
C5 C 0.0184(10) 0.9007(9) 0.6036(8) 0.092(3) Uani 1 1 d . . .
H5A H -0.0199 0.8702 0.6456 0.138 Uiso 1 1 calc R . .
H5B H -0.0413 0.8558 0.5459 0.138 Uiso 1 1 calc R . .
H5C H 0.0150 0.9728 0.6196 0.138 Uiso 1 1 calc R . .
C6 C 0.2519(11) 0.9476(8) 0.5449(6) 0.083(3) Uani 1 1 d . . .
H6A H 0.3508 0.9450 0.5514 0.124 Uiso 1 1 calc R . .
H6B H 0.2581 1.0217 0.5587 0.124 Uiso 1 1 calc R . .
H6C H 0.1995 0.9044 0.4853 0.124 Uiso 1 1 calc R . .
C7 C 0.4911(9) 0.7213(7) 0.5183(4) 0.0617(19) Uani 1 1 d . . .
H7A H 0.4135 0.7475 0.5148 0.074 Uiso 1 1 calc R . .
C8 C 0.4128(11) 0.6249(9) 0.3614(5) 0.083(3) Uani 1 1 d . . .
H8A H 0.3400 0.6599 0.3682 0.125 Uiso 1 1 calc R . .
H8B H 0.3627 0.5473 0.3383 0.125 Uiso 1 1 calc R . .
H8C H 0.4731 0.6453 0.3214 0.125 Uiso 1 1 calc R . .
C9 C 0.6215(11) 0.6123(9) 0.4428(7) 0.090 Uani 1 1 d . . .
H9A H 0.6803 0.6371 0.5007 0.135 Uiso 1 1 calc R . .
H9B H 0.6846 0.6340 0.4044 0.135 Uiso 1 1 calc R . .
H9C H 0.5761 0.5343 0.4201 0.135 Uiso 1 1 calc R . .
C10 C 0.5311(11) 0.5971(7) 0.8041(6) 0.073(2) Uani 1 1 d . . .
H10A H 0.6303 0.6189 0.8312 0.088 Uiso 1 1 calc R . .
C11 C 0.4853(12) 0.4732(9) 0.8747(7) 0.092 Uani 1 1 d . . .
H11A H 0.5920 0.5083 0.8915 0.139 Uiso 1 1 calc R . .
H11B H 0.4608 0.3963 0.8441 0.139 Uiso 1 1 calc R . .
H11C H 0.4420 0.4856 0.9264 0.139 Uiso 1 1 calc R . .
C12 C 0.2756(11) 0.4756(10) 0.7851(7) 0.095 Uani 1 1 d D . .
H12A H 0.2526 0.5121 0.7484 0.142 Uiso 1 1 calc R . .
H12B H 0.2234 0.4868 0.8333 0.142 Uiso 1 1 calc R . .
H12C H 0.2451 0.3990 0.7510 0.142 Uiso 1 1 calc R . .
C13 C 0.8050(11) 1.0625(9) 0.7635(7) 0.046(3) Uani 0.606(12) 1 d P A 2
H13A H 0.8950 1.0707 0.7955 0.056 Uiso 0.606(12) 1 calc PR A 2
C14 C 0.6508(17) 1.1373(16) 0.7055(16) 0.112(8) Uani 0.606(12) 1 d P A 2
H14A H 0.5893 1.0617 0.6775 0.168 Uiso 0.606(12) 1 calc PR A 2
H14B H 0.6665 1.1693 0.6617 0.168 Uiso 0.606(12) 1 calc PR A 2
H14C H 0.6021 1.1743 0.7476 0.168 Uiso 0.606(12) 1 calc PR A 2
C15 C 0.905(3) 1.2553(13) 0.7892(14) 0.125(9) Uani 0.606(12) 1 d P A 2
H15A H 0.9965 1.2479 0.8086 0.187 Uiso 0.606(12) 1 calc PR A 2
H15B H 0.8755 1.2991 0.8388 0.187 Uiso 0.606(12) 1 calc PR A 2
H15C H 0.9193 1.2897 0.7469 0.187 Uiso 0.606(12) 1 calc PR A 2
C13A C 0.680(2) 1.0656(18) 0.7374(16) 0.069(7) Uani 0.394(12) 1 d P A 1
H13B H 0.5844 1.0678 0.7310 0.083 Uiso 0.394(12) 1 calc PR A 1
C14A C 0.769(4) 1.256(2) 0.759(2) 0.096(10) Uani 0.394(12) 1 d P A 1
H14D H 0.6674 1.2429 0.7351 0.144 Uiso 0.394(12) 1 calc PR A 1
H14E H 0.8349 1.2912 0.7282 0.144 Uiso 0.394(12) 1 calc PR A 1
H14F H 0.7926 1.3009 0.8204 0.144 Uiso 0.394(12) 1 calc PR A 1
C15A C 0.939(2) 1.1494(19) 0.748(2) 0.096(10) Uani 0.394(12) 1 d P A 1
H15D H 0.9430 1.0796 0.7428 0.144 Uiso 0.394(12) 1 calc PR A 1
H15E H 1.0026 1.2041 0.8018 0.144 Uiso 0.394(12) 1 calc PR A 1
H15F H 0.9723 1.1664 0.6988 0.144 Uiso 0.394(12) 1 calc PR A 1
C16 C 0.6527(5) 0.8580(4) 0.9727(3) 0.0286(10) Uani 1 1 d . A .
C17 C 0.8568(6) 0.9675(4) 1.1305(4) 0.0329(11) Uani 1 1 d . . .
C18 C 0.7583(6) 0.7396(4) 1.0483(4) 0.0347(11) Uani 1 1 d . . .
C19 C 0.6759(7) 0.8324(5) 1.2005(4) 0.0407(13) Uani 1 1 d . . .
C20 C 0.4700(6) 0.7326(4) 1.0471(4) 0.0352(12) Uani 1 1 d . . .
C21 C 0.5672(6) 0.9505(4) 1.1291(3) 0.0305(11) Uani 1 1 d . . .
C22 C 0.1846(6) 0.5937(4) 0.5818(3) 0.0341(11) Uani 1 1 d . A .
C23 C -0.0993(6) 0.5796(5) 0.5817(4) 0.0389(13) Uani 1 1 d . . .
C24 C 0.0260(7) 0.6027(5) 0.4400(4) 0.0420(13) Uani 1 1 d . . .
O2W O 0.8811(6) 0.4979(5) 0.9794(7) 0.135(4) Uani 1 1 d D . .
H21 H 0.812(9) 0.443(6) 0.979(9) 0.162 Uiso 1 1 d D . .
H22 H 0.845(12) 0.547(6) 0.983(8) 0.162 Uiso 1 1 d D . .
H1 H 1.0000 0.5000 1.0000 0.19(9) Uiso 1 2 d SD . .

loop_
_atom_site_aniso_label
_atom_site_aniso_U_11
_atom_site_aniso_U_22
_atom_site_aniso_U_33
_atom_site_aniso_U_23
_atom_site_aniso_U_13
_atom_site_aniso_U_12
Th1 0.02347(10) 0.02032(11) 0.02007(10) 0.00225(7) 0.00375(6) 0.00875(7)
Fe1 0.0255(3) 0.0198(3) 0.0245(3) 0.0039(3) 0.0029(3) 0.0100(3)
Fe2 0.0273(5) 0.0249(5) 0.0243(5) -0.0038(4) -0.0044(4) 0.0121(4)
O1 0.036(2) 0.044(2) 0.038(2) 0.0026(19) 0.0178(17) 0.0074(18)
O2 0.052(2) 0.044(2) 0.038(2) 0.0109(19) -0.0050(18) 0.026(2)
O3 0.056(3) 0.064(3) 0.028(2) 0.001(2) 0.0131(19) 0.023(2)
O4 0.043(2) 0.028(2) 0.053(3) 0.0200(19) -0.0039(18) 0.0057(17)
O5 0.057(3) 0.037(3) 0.074(3) 0.020(2) 0.033(2) 0.012(2)
O1W 0.0241(18) 0.041(2) 0.041(2) -0.0098(18) 0.0035(15) 0.0138(16)
N1 0.033(2) 0.052(3) 0.047(3) 0.020(3) 0.017(2) 0.016(2)
N2 0.059(3) 0.052(3) 0.050(3) 0.015(3) -0.011(3) 0.025(3)
N3 0.071(4) 0.090(5) 0.033(3) 0.002(3) 0.007(3) 0.048(4)
N4 0.125(6) 0.032(3) 0.051(4) 0.024(3) 0.028(4) 0.017(3)
N5 0.060(3) 0.034(3) 0.057(3) 0.018(3) 0.013(3) 0.010(3)
N6 0.038(2) 0.038(3) 0.028(2) 0.005(2) 0.0047(18) 0.018(2)
N7 0.036(3) 0.039(3) 0.060(3) 0.009(3) -0.003(2) 0.002(2)
N8 0.049(3) 0.039(3) 0.073(4) 0.021(3) 0.023(3) 0.027(2)
N9 0.110(6) 0.067(4) 0.045(4) 0.027(3) 0.009(3) 0.034(4)
N10 0.039(3) 0.042(3) 0.074(4) 0.016(3) 0.009(3) 0.006(3)
N11 0.048(3) 0.029(2) 0.037(3) 0.005(2) 0.011(2) 0.023(2)
N12 0.035(2) 0.036(3) 0.036(3) 0.003(2) -0.007(2) 0.008(2)
N13 0.056(3) 0.063(4) 0.051(3) -0.008(3) 0.003(3) 0.037(3)
N14 0.094(5) 0.073(5) 0.072(5) 0.039(4) 0.017(4) 0.031(4)
C1 0.034(3) 0.045(4) 0.046(3) 0.012(3) 0.011(2) 0.009(3)
C2 0.070(5) 0.069(5) 0.062(5) 0.017(4) 0.040(4) 0.025(4)
C3 0.048(4) 0.110(8) 0.059(5) 0.024(5) 0.008(4) 0.009(4)
C4 0.054(4) 0.037(3) 0.045(3) 0.008(3) -0.002(3) 0.023(3)
C5 0.067(5) 0.113(8) 0.107(8) 0.038(7) 0.001(5) 0.056(6)
C6 0.096(7) 0.094(7) 0.075(6) 0.046(6) 0.004(5) 0.045(6)
C7 0.078(5) 0.082(6) 0.033(4) 0.016(4) 0.017(3) 0.044(4)
C8 0.095(6) 0.108(8) 0.040(4) 0.012(5) 0.005(4) 0.046(6)
C9 0.088 0.089 0.087 0.025 0.012 0.033
C10 0.091(6) 0.058(5) 0.066(5) 0.017(4) 0.012(4) 0.027(4)
C11 0.094 0.090 0.091 0.034 0.017 0.031
C12 0.093 0.094 0.092 0.030 0.018 0.032
C13 0.043(6) 0.040(6) 0.056(7) 0.026(5) 0.010(5) 0.007(5)
C14 0.060(9) 0.118(15) 0.21(2) 0.126(17) 0.021(11) 0.032(9)
C15 0.152(19) 0.049(9) 0.126(16) 0.041(10) -0.047(14) -0.019(10)
C13A 0.053(11) 0.085(16) 0.116(18) 0.073(15) 0.037(11) 0.043(11)
C14A 0.14(2) 0.092(19) 0.12(2) 0.084(19) 0.08(2) 0.067(18)
C15A 0.038(10) 0.064(14) 0.19(3) 0.069(18) -0.006(13) 0.003(9)
C16 0.027(2) 0.026(3) 0.031(3) 0.006(2) 0.0034(19) 0.012(2)
C17 0.035(3) 0.027(3) 0.032(3) 0.005(2) 0.002(2) 0.011(2)
C18 0.033(3) 0.027(3) 0.043(3) 0.010(2) 0.007(2) 0.012(2)
C19 0.048(3) 0.035(3) 0.035(3) 0.008(3) 0.001(2) 0.017(3)
C20 0.036(3) 0.027(3) 0.041(3) 0.010(2) 0.008(2) 0.013(2)
C21 0.034(3) 0.026(3) 0.025(2) 0.006(2) 0.001(2) 0.007(2)
C22 0.034(3) 0.033(3) 0.029(3) 0.002(2) -0.004(2) 0.016(2)
C23 0.033(3) 0.035(3) 0.036(3) -0.002(2) -0.006(2) 0.015(2)
C24 0.043(3) 0.039(3) 0.037(3) 0.004(3) -0.002(2) 0.017(3)
O2W 0.050(3) 0.039(3) 0.317(13) 0.059(6) 0.056(5) 0.021(3)

loop_
_atom_type_symbol
_atom_type_description
_atom_type_scat_dispersion_real
_atom_type_scat_dispersion_imag
_atom_type_scat_source
C C 0.0033 0.0016 'International Tables Vol C Tables 4.2.6.8 and 6.1.1.4'
H H 0.0000 0.0000 'International Tables Vol C Tables 4.2.6.8 and 6.1.1.4'
N N 0.0061 0.0033 'International Tables Vol C Tables 4.2.6.8 and 6.1.1.4'
O O 0.0106 0.0060 'International Tables Vol C Tables 4.2.6.8 and 6.1.1.4'
Fe Fe 0.3463 0.8444 'International Tables Vol C Tables 4.2.6.8 and 6.1.1.4'
Th Th -7.2400 8.8979 'International Tables Vol C Tables 4.2.6.8 and 6.1.1.4'

loop_
_geom_angle_atom_site_label_1
_geom_angle_atom_site_label_2
_geom_angle_atom_site_label_3
_geom_angle
_geom_angle_site_symmetry_1
_geom_angle_site_symmetry_3
O4 Th1 O3 93.45(16) . .
O4 Th1 O5 142.08(15) . .
O3 Th1 O5 76.29(17) . .
O4 Th1 O1 74.59(15) . .
O3 Th1 O1 138.47(16) . .
O5 Th1 O1 135.59(15) . .
O4 Th1 O2 136.33(14) . .
O3 Th1 O2 75.89(15) . .
O5 Th1 O2 77.14(16) . .
O1 Th1 O2 85.79(15) . .
O4 Th1 O1W 70.37(14) . .
O3 Th1 O1W 71.08(15) . .
O5 Th1 O1W 71.78(16) . .
O1 Th1 O1W 135.38(15) . .
O2 Th1 O1W 138.83(15) . .
O4 Th1 N12 68.75(14) . .
O3 Th1 N12 68.69(16) . .
O5 Th1 N12 135.11(17) . .
O1 Th1 N12 69.92(15) . .
O2 Th1 N12 67.93(15) . .
O1W Th1 N12 119.24(15) . .
O4 Th1 N6 73.48(15) . .
O3 Th1 N6 141.28(15) . .
O5 Th1 N6 91.81(17) . .
O1 Th1 N6 74.03(14) . .
O2 Th1 N6 137.85(14) . .
O1W Th1 N6 70.21(14) . .
N12 Th1 N6 133.05(15) . .
O4 Th1 N11 132.32(15) . 2_677
O3 Th1 N11 134.20(16) . 2_677
O5 Th1 N11 67.91(16) . 2_677
O1 Th1 N11 67.71(15) . 2_677
O2 Th1 N11 69.18(14) . 2_677
O1W Th1 N11 120.22(15) . 2_677
N12 Th1 N11 120.51(16) . 2_677
N6 Th1 N11 68.97(14) . 2_677
C21 Fe1 C18 177.6(2) . .
C21 Fe1 C19 89.2(2) . .
C18 Fe1 C19 88.9(2) . .
C21 Fe1 C16 91.8(2) . .
C18 Fe1 C16 90.1(2) . .
C19 Fe1 C16 178.7(2) . .
C21 Fe1 C20 88.3(2) . .
C18 Fe1 C20 90.1(2) . .
C19 Fe1 C20 89.6(3) . .
C16 Fe1 C20 89.6(2) . .
C21 Fe1 C17 88.8(2) . .
C18 Fe1 C17 92.7(2) . .
C19 Fe1 C17 90.3(2) . .
C16 Fe1 C17 90.7(2) . .
C20 Fe1 C17 177.1(2) . .
C22 Fe2 C22 180.000(1) 2_566 .
C22 Fe2 C23 92.7(2) 2_566 .
C22 Fe2 C23 87.3(2) . .
C22 Fe2 C23 87.3(2) 2_566 2_566
C22 Fe2 C23 92.7(2) . 2_566
C23 Fe2 C23 180.0(3) . 2_566
C22 Fe2 C24 90.1(2) 2_566 2_566
C22 Fe2 C24 89.9(2) . 2_566
C23 Fe2 C24 90.0(3) . 2_566
C23 Fe2 C24 90.0(3) 2_566 2_566
C22 Fe2 C24 89.9(2) 2_566 .
C22 Fe2 C24 90.1(2) . .
C23 Fe2 C24 90.0(3) . .
C23 Fe2 C24 90.0(3) 2_566 .
C24 Fe2 C24 180.000(1) 2_566 .
C1 O1 Th1 136.9(4) . .
C4 O2 Th1 134.1(4) . .
C7 O3 Th1 133.4(4) . .
C10 O4 Th1 147.2(5) . .
C13 O5 C13A 57.5(10) . .
C13 O5 Th1 157.3(6) . .
C13A O5 Th1 128.4(8) . .
Th1 O1W H11 122(4) . .
Th1 O1W H12 129(4) . .
H11 O1W H12 109(3) . .
C1 N1 C2 120.9(6) . .
C1 N1 C3 120.9(6) . .
C2 N1 C3 118.1(6) . .
C4 N2 C6 120.5(6) . .
C4 N2 C5 120.7(7) . .
C6 N2 C5 118.8(6) . .
C7 N3 C9 123.1(7) . .
C7 N3 C8 123.8(7) . .
C9 N3 C8 113.1(7) . .
C10 N4 C12 127.4(8) . .
C10 N4 C11 114.3(8) . .
C12 N4 C11 118.3(8) . .
C13A N5 C13 58.9(9) . .
C13A N5 C14 62.8(10) . .
C13 N5 C14 120.8(9) . .
C13A N5 C15A 124.5(13) . .
C13 N5 C15A 68.8(10) . .
C14 N5 C15A 151.1(16) . .
C13A N5 C15 161.6(16) . .
C13 N5 C15 119.5(10) . .
C14 N5 C15 118.9(12) . .
C15A N5 C15 64.0(14) . .
C13A N5 C14A 121.7(15) . .
C13 N5 C14A 163.4(13) . .
C14 N5 C14A 65.6(15) . .
C15A N5 C14A 113.8(15) . .
C15 N5 C14A 53.8(14) . .
C16 N6 Th1 160.2(4) . .
C21 N11 Th1 157.8(4) . 2_677
C22 N12 Th1 170.5(4) . .
O1 C1 N1 124.5(6) . .
O1 C1 H1A 117.7 . .
N1 C1 H1A 117.7 . .
N1 C2 H2A 109.5 . .
N1 C2 H2B 109.5 . .
H2A C2 H2B 109.5 . .
N1 C2 H2C 109.5 . .
H2A C2 H2C 109.5 . .
H2B C2 H2C 109.5 . .
N1 C3 H3A 109.5 . .
N1 C3 H3B 109.5 . .
H3A C3 H3B 109.5 . .
N1 C3 H3C 109.5 . .
H3A C3 H3C 109.5 . .
H3B C3 H3C 109.5 . .
O2 C4 N2 125.2(7) . .
O2 C4 H4A 117.4 . .
N2 C4 H4A 117.4 . .
N2 C5 H5A 109.5 . .
N2 C5 H5B 109.5 . .
H5A C5 H5B 109.5 . .
N2 C5 H5C 109.5 . .
H5A C5 H5C 109.5 . .
H5B C5 H5C 109.5 . .
N2 C6 H6A 109.5 . .
N2 C6 H6B 109.5 . .
H6A C6 H6B 109.5 . .
N2 C6 H6C 109.5 . .
H6A C6 H6C 109.5 . .
H6B C6 H6C 109.5 . .
N3 C7 O3 126.2(7) . .
N3 C7 H7A 116.9 . .
O3 C7 H7A 116.9 . .
N3 C8 H8A 109.5 . .
N3 C8 H8B 109.5 . .
H8A C8 H8B 109.5 . .
N3 C8 H8C 109.5 . .
H8A C8 H8C 109.5 . .
H8B C8 H8C 109.5 . .
N3 C9 H9A 109.5 . .
N3 C9 H9B 109.5 . .
H9A C9 H9B 109.5 . .
N3 C9 H9C 109.5 . .
H9A C9 H9C 109.5 . .
H9B C9 H9C 109.5 . .
O4 C10 N4 121.9(9) . .
O4 C10 H10A 119.1 . .
N4 C10 H10A 119.1 . .
N4 C11 H11A 109.5 . .
N4 C11 H11B 109.5 . .
H11A C11 H11B 109.5 . .
N4 C11 H11C 109.5 . .
H11A C11 H11C 109.5 . .
H11B C11 H11C 109.5 . .
N4 C12 H12A 109.5 . .
N4 C12 H12B 109.5 . .
H12A C12 H12B 109.5 . .
N4 C12 H12C 109.5 . .
H12A C12 H12C 109.5 . .
H12B C12 H12C 109.5 . .
O5 C13 N5 119.6(9) . .
O5 C13 H13A 120.2 . .
N5 C13 H13A 120.2 . .
N5 C14 H14A 109.5 . .
N5 C14 H14B 109.5 . .
H14A C14 H14B 109.5 . .
N5 C14 H14C 109.5 . .
H14A C14 H14C 109.5 . .
H14B C14 H14C 109.5 . .
N5 C15 H15A 109.5 . .
N5 C15 H15B 109.5 . .
H15A C15 H15B 109.5 . .
N5 C15 H15C 109.5 . .
H15A C15 H15C 109.5 . .
H15B C15 H15C 109.5 . .
N5 C13A O5 120.8(14) . .
N5 C13A H13B 119.6 . .
O5 C13A H13B 119.6 . .
N5 C14A H14D 109.5 . .
N5 C14A H14E 109.5 . .
H14D C14A H14E 109.5 . .
N5 C14A H14F 109.5 . .
H14D C14A H14F 109.5 . .
H14E C14A H14F 109.5 . .
N5 C15A H15D 109.5 . .
N5 C15A H15E 109.5 . .
H15D C15A H15E 109.5 . .
N5 C15A H15F 109.5 . .
H15D C15A H15F 109.5 . .
H15E C15A H15F 109.5 . .
N6 C16 Fe1 176.2(5) . .
N7 C17 Fe1 177.7(6) . .
N8 C18 Fe1 177.8(5) . .
N9 C19 Fe1 177.9(6) . .
N10 C20 Fe1 177.3(6) . .
N11 C21 Fe1 178.1(5) . .
N12 C22 Fe2 176.8(5) . .
N13 C23 Fe2 177.9(6) . .
N14 C24 Fe2 178.9(6) . .
H21 O2W H22 107(3) . .
H21 O2W H1 115(8) . .
H22 O2W H1 133(8) . .

loop_
_geom_bond_atom_site_label_1
_geom_bond_atom_site_label_2
_geom_bond_distance
_geom_bond_site_symmetry_2
Th1 O4 2.394(4) .
Th1 O3 2.404(4) .
Th1 O5 2.409(4) .
Th1 O1 2.418(4) .
Th1 O2 2.440(4) .
Th1 O1W 2.464(3) .
Th1 N12 2.578(5) .
Th1 N6 2.583(4) .
Th1 N11 2.589(4) 2_677
Fe1 C21 1.922(5) .
Fe1 C18 1.928(5) .
Fe1 C19 1.929(6) .
Fe1 C16 1.935(5) .
Fe1 C20 1.937(6) .
Fe1 C17 1.953(6) .
Fe2 C22 1.923(5) 2_566
Fe2 C22 1.923(5) .
Fe2 C23 1.944(6) .
Fe2 C23 1.944(6) 2_566
Fe2 C24 1.955(6) 2_566
Fe2 C24 1.955(6) .
O1 C1 1.263(7) .
O2 C4 1.241(7) .
O3 C7 1.261(8) .
O4 C10 1.229(9) .
O5 C13 1.252(11) .
O5 C13A 1.355(18) .
O1W H11 0.83(2) .
O1W H12 0.834(19) .
N1 C1 1.285(7) .
N1 C2 1.439(9) .
N1 C3 1.454(10) .
N2 C4 1.286(8) .
N2 C6 1.422(11) .
N2 C5 1.469(10) .
N3 C7 1.258(9) .
N3 C9 1.419(11) .
N3 C8 1.466(9) .
N4 C10 1.339(11) .
N4 C12 1.380(11) .
N4 C11 1.435(11) .
N5 C13A 1.21(2) .
N5 C13 1.334(11) .
N5 C14 1.381(16) .
N5 C15A 1.45(2) .
N5 C15 1.477(17) .
N5 C14A 1.53(2) .
N6 C16 1.159(7) .
N7 C17 1.131(8) .
N8 C18 1.152(7) .
N9 C19 1.142(8) .
N10 C20 1.148(8) .
N11 C21 1.147(7) .
N11 Th1 2.589(4) 2_677
N12 C22 1.149(7) .
N13 C23 1.151(8) .
N14 C24 1.123(8) .
C1 H1A 0.9300 .
C2 H2A 0.9600 .
C2 H2B 0.9600 .
C2 H2C 0.9600 .
C3 H3A 0.9600 .
C3 H3B 0.9600 .
C3 H3C 0.9600 .
C4 H4A 0.9300 .
C5 H5A 0.9600 .
C5 H5B 0.9600 .
C5 H5C 0.9600 .
C6 H6A 0.9600 .
C6 H6B 0.9600 .
C6 H6C 0.9600 .
C7 H7A 0.9300 .
C8 H8A 0.9600 .
C8 H8B 0.9600 .
C8 H8C 0.9600 .
C9 H9A 0.9600 .
C9 H9B 0.9600 .
C9 H9C 0.9600 .
C10 H10A 0.9300 .
C11 H11A 0.9600 .
C11 H11B 0.9600 .
C11 H11C 0.9600 .
C12 H12A 0.9600 .
C12 H12B 0.9600 .
C12 H12C 0.9600 .
C13 H13A 0.9300 .
C14 H14A 0.9600 .
C14 H14B 0.9600 .
C14 H14C 0.9600 .
C15 H15A 0.9600 .
C15 H15B 0.9600 .
C15 H15C 0.9600 .
C13A H13B 0.9300 .
C14A H14D 0.9600 .
C14A H14E 0.9600 .
C14A H14F 0.9600 .
C15A H15D 0.9600 .
C15A H15E 0.9600 .
C15A H15F 0.9600 .
O2W H21 0.84(2) .
O2W H22 0.84(2) .
O2W H1 1.154(6) .

loop_
_geom_hbond_atom_site_label_D
_geom_hbond_atom_site_label_H
_geom_hbond_atom_site_label_A
_geom_hbond_distance_DH
_geom_hbond_distance_HA
_geom_hbond_distance_DA
_geom_hbond_angle_DHA
_geom_hbond_site_symmetry_A
O1W H11 N7 0.83(2) 2.03(4) 2.799(6) 154(6) 2_777
O1W H12 N13 0.834(19) 1.94(2) 2.776(7) 174(6) 1_655
O2W H21 N10 0.84(2) 1.80(3) 2.637(8) 172(11) 2_667
O2W H22 N8 0.84(2) 1.81(4) 2.616(8) 161(11) .
